data_4118182
loop_
_publ_author_name
'Zhanjie Li'
'Brendan T. Parr'
'Huw M. L. Davies'

_publ_section_title
;
 Highly Stereoselective C-C Bond Formation by Rhodium-Catalyzed Tandem
 Ylide Formation/[2,3]-Sigmatropic Rearrangement between Donor/Acceptor
 Carbenoids and Chiral Allylic Alcohols
;
_journal_name_full 'Journal of the American Chemical Society'
_journal_page_first 10942
_journal_page_last 10946
_journal_paper_doi 10.1021/ja303023n
_journal_volume 134
_journal_year 2012
_chemical_formula_sum 'C21 H28 O3'
_chemical_formula_weight 328.43
_chemical_name_systematic
; 
 ? 
;
_space_group_IT_number 19
_symmetry_cell_setting orthorhombic
_symmetry_space_group_name_Hall 'P 2ac 2ab'
_symmetry_space_group_name_H-M 'P 21 21 21'
_atom_sites_solution_hydrogens geom
_atom_sites_solution_primary direct
_atom_sites_solution_secondary difmap
_audit_creation_method SHELXL-97
_cell_angle_alpha 90.00
_cell_angle_beta 90.00
_cell_angle_gamma 90.00
_cell_formula_units_Z 4
_cell_length_a 5.4496(4)
_cell_length_b 13.7116(8)
_cell_length_c 25.4795(15)
_cell_measurement_temperature 173(2)
_cell_volume 1903.9(2)
_computing_structure_refinement 'SHELXL-97 (Sheldrick, 1997)'
_computing_structure_solution 'SHELXS-97 (Sheldrick, 1990)'
_diffrn_ambient_temperature 173(2)
_diffrn_measured_fraction_theta_full 0.996
_diffrn_measured_fraction_theta_max 0.996
_diffrn_radiation_monochromator graphite
_diffrn_radiation_source 'fine-focus sealed tube'
_diffrn_radiation_type CuK\a
_diffrn_radiation_wavelength 1.54178
_diffrn_reflns_av_R_equivalents 0.0341
_diffrn_reflns_av_sigmaI/netI 0.0319
_diffrn_reflns_limit_h_max 4
_diffrn_reflns_limit_h_min -6
_diffrn_reflns_limit_k_max 16
_diffrn_reflns_limit_k_min -16
_diffrn_reflns_limit_l_max 30
_diffrn_reflns_limit_l_min -29
_diffrn_reflns_number 16001
_diffrn_reflns_theta_full 65.51
_diffrn_reflns_theta_max 65.51
_diffrn_reflns_theta_min 3.47
_exptl_absorpt_coefficient_mu 0.592
_exptl_crystal_density_diffrn 1.146
_exptl_crystal_F_000 712
_refine_diff_density_max 0.515
_refine_diff_density_min -0.316
_refine_diff_density_rms 0.089
_refine_ls_abs_structure_details 'Flack H D (1983), Acta Cryst. A39, 876-881'
_refine_ls_abs_structure_Flack 0.8(5)
_refine_ls_extinction_method none
_refine_ls_goodness_of_fit_ref 1.895
_refine_ls_hydrogen_treatment mixed
_refine_ls_matrix_type full
_refine_ls_number_parameters 217
_refine_ls_number_reflns 3218
_refine_ls_number_restraints 0
_refine_ls_restrained_S_all 1.895
_refine_ls_R_factor_all 0.0999
_refine_ls_R_factor_gt 0.0841
_refine_ls_shift/su_max 0.000
_refine_ls_shift/su_mean 0.000
_refine_ls_structure_factor_coef Fsqd
_refine_ls_weighting_details 'calc w=1/[\s^2^(Fo^2^)+(0.1000P)^2^+0.0000P] where P=(Fo^2^+2Fc^2^)/3'
_refine_ls_weighting_scheme calc
_refine_ls_wR_factor_gt 0.2394
_refine_ls_wR_factor_ref 0.2531
_reflns_number_gt 2678
_reflns_number_total 3218
_reflns_threshold_expression >2sigma(I)
_cod_data_source_file ja303023n_si_010.cif
_cod_data_source_block zl_xii_121
_cod_database_code 4118182

loop_
_symmetry_equiv_pos_as_xyz
'x, y, z'
'-x+1/2, -y, z+1/2'
'-x, y+1/2, -z+1/2'
'x+1/2, -y+1/2, -z'

loop_
_atom_site_label
_atom_site_type_symbol
_atom_site_fract_x
_atom_site_fract_y
_atom_site_fract_z
_atom_site_U_iso_or_equiv
_atom_site_adp_type
_atom_site_occupancy
_atom_site_symmetry_multiplicity
_atom_site_calc_flag
C1 C 0.1291(8) 0.5621(3) 0.00592(15) 0.0392(11) Uani 1 1 d
C2 C 0.0264(9) 0.5607(3) -0.04450(16) 0.0429(11) Uani 1 1 d
C3 C 0.1465(11) 0.6090(3) -0.08513(16) 0.0506(13) Uani 1 1 d
C4 C 0.3610(10) 0.6599(3) -0.07556(16) 0.0496(12) Uani 1 1 d
C5 C 0.4644(9) 0.6624(3) -0.02608(15) 0.0439(12) Uani 1 1 d
C6 C 0.3442(8) 0.6144(3) 0.01624(14) 0.0351(10) Uani 1 1 d
C7 C 0.4541(8) 0.6209(3) 0.06899(15) 0.0374(10) Uani 1 1 d
C8 C 0.3253(9) 0.6119(3) 0.11325(15) 0.0379(10) Uani 1 1 d
C9 C 0.4438(8) 0.6166(3) 0.16701(14) 0.0334(9) Uani 1 1 d
C10 C 0.3296(9) 0.5384(3) 0.20372(14) 0.0371(10) Uani 1 1 d
C11 C 0.3687(9) 0.4381(3) 0.17952(15) 0.0365(10) Uani 1 1 d
C12 C 0.1867(9) 0.3870(3) 0.15875(15) 0.0399(11) Uani 1 1 d
C13 C 0.2175(9) 0.2888(3) 0.13267(16) 0.0381(10) Uani 1 1 d
C14 C 0.0522(10) 0.2112(3) 0.15895(18) 0.0514(13) Uani 1 1 d
C15 C 0.0653(11) 0.1125(3) 0.13018(19) 0.0571(14) Uani 1 1 d
C16 C -0.0036(10) 0.1246(4) 0.0719(2) 0.0585(14) Uani 1 1 d
C17 C 0.1648(11) 0.1980(3) 0.04563(17) 0.0530(13) Uani 1 1 d
C18 C 0.1524(11) 0.2984(3) 0.07367(18) 0.0542(13) Uani 1 1 d
C19 C 0.4406(9) 0.5443(3) 0.25961(15) 0.0459(12) Uani 1 1 d
C20 C 0.4040(8) 0.7176(3) 0.18972(14) 0.0354(10) Uani 1 1 d
C21 C 0.1194(9) 0.8393(3) 0.21490(17) 0.0427(11) Uani 1 1 d
O1 O 0.7055(6) 0.6030(2) 0.16411(11) 0.0427(8) Uani 1 1 d
O2 O 0.5691(6) 0.7719(2) 0.20239(12) 0.0467(8) Uani 1 1 d
O3 O 0.1657(5) 0.74094(19) 0.19489(10) 0.0358(7) Uani 1 1 d

loop_
_atom_site_aniso_label
_atom_site_aniso_U_11
_atom_site_aniso_U_22
_atom_site_aniso_U_33
_atom_site_aniso_U_23
_atom_site_aniso_U_13
_atom_site_aniso_U_12
C1 0.042(3) 0.036(2) 0.039(2) -0.0075(18) -0.0009(18) 0.006(2)
C2 0.041(3) 0.041(2) 0.047(2) -0.007(2) -0.0049(19) 0.012(2)
C3 0.065(4) 0.047(3) 0.040(2) -0.002(2) -0.008(2) 0.018(3)
C4 0.067(4) 0.042(2) 0.039(2) 0.003(2) 0.006(2) 0.004(3)
C5 0.060(3) 0.035(2) 0.038(2) 0.0030(19) 0.013(2) 0.003(2)
C6 0.039(3) 0.0295(19) 0.037(2) -0.0042(17) 0.0059(17) 0.009(2)
C7 0.043(3) 0.034(2) 0.0360(19) -0.0044(19) 0.0036(18) 0.003(2)
C8 0.047(3) 0.029(2) 0.038(2) -0.0007(18) -0.0036(19) -0.002(2)
C9 0.028(3) 0.038(2) 0.0337(18) -0.0012(19) 0.0006(16) 0.0015(19)
C10 0.046(3) 0.0303(19) 0.0347(19) -0.0013(17) -0.0019(18) 0.003(2)
C11 0.042(3) 0.030(2) 0.0373(19) -0.0009(17) 0.0001(17) -0.0008(19)
C12 0.052(3) 0.0302(19) 0.0380(19) 0.0017(18) 0.000(2) -0.005(2)
C13 0.044(3) 0.029(2) 0.041(2) -0.0014(18) 0.0020(18) -0.002(2)
C14 0.069(4) 0.033(2) 0.052(2) -0.003(2) 0.009(2) -0.011(2)
C15 0.074(4) 0.037(2) 0.061(3) -0.009(2) 0.018(3) -0.004(3)
C16 0.052(4) 0.050(3) 0.074(3) -0.015(3) -0.011(3) 0.001(3)
C17 0.077(4) 0.039(2) 0.042(2) -0.010(2) 0.001(2) -0.002(3)
C18 0.076(4) 0.041(2) 0.046(2) -0.011(2) -0.001(2) 0.001(3)
C19 0.055(3) 0.046(2) 0.037(2) -0.0012(19) -0.0062(19) 0.002(2)
C20 0.037(3) 0.039(2) 0.0300(18) 0.0022(18) 0.0010(16) 0.003(2)
C21 0.047(3) 0.026(2) 0.055(2) -0.0119(19) 0.001(2) 0.002(2)
O1 0.031(2) 0.0462(17) 0.0509(15) -0.0029(14) -0.0011(13) 0.0074(14)
O2 0.0363(19) 0.0441(16) 0.0598(18) -0.0103(15) -0.0038(14) -0.0127(15)
O3 0.0293(18) 0.0335(14) 0.0444(15) -0.0088(12) -0.0027(11) 0.0017(13)

loop_
_atom_type_symbol
_atom_type_description
_atom_type_scat_dispersion_real
_atom_type_scat_dispersion_imag
_atom_type_scat_source
C C 0.0181 0.0091 'International Tables Vol C Tables 4.2.6.8 and 6.1.1.4'
H H 0.0000 0.0000 'International Tables Vol C Tables 4.2.6.8 and 6.1.1.4'
O O 0.0492 0.0322 'International Tables Vol C Tables 4.2.6.8 and 6.1.1.4'

loop_
_geom_angle_atom_site_label_1
_geom_angle_atom_site_label_2
_geom_angle_atom_site_label_3
_geom_angle
C6 C1 C2 120.9(4)
C3 C2 C1 119.2(5)
C4 C3 C2 120.4(4)
C5 C4 C3 121.2(4)
C4 C5 C6 119.5(4)
C1 C6 C5 118.7(4)
C1 C6 C7 122.9(4)
C5 C6 C7 118.4(4)
C8 C7 C6 123.5(4)
C7 C8 C9 122.4(4)
O1 C9 C8 111.7(3)
O1 C9 C20 106.2(3)
C8 C9 C20 108.8(3)
O1 C9 C10 109.8(3)
C8 C9 C10 110.1(3)
C20 C9 C10 110.1(3)
C11 C10 C19 111.3(3)
C11 C10 C9 108.9(3)
C19 C10 C9 111.2(4)
C12 C11 C10 122.3(4)
C11 C12 C13 124.3(4)
C12 C13 C14 111.0(4)
C12 C13 C18 109.0(3)
C14 C13 C18 110.2(4)
C15 C14 C13 111.8(4)
C14 C15 C16 110.7(4)
C17 C16 C15 110.4(4)
C16 C17 C18 111.0(4)
C13 C18 C17 111.2(4)
O2 C20 O3 123.1(4)
O2 C20 C9 123.8(4)
O3 C20 C9 113.1(4)
C20 O3 C21 114.8(3)

loop_
_geom_bond_atom_site_label_1
_geom_bond_atom_site_label_2
_geom_bond_distance
C1 C6 1.399(6)
C1 C2 1.401(6)
C2 C3 1.392(7)
C3 C4 1.383(8)
C4 C5 1.381(6)
C5 C6 1.423(6)
C6 C7 1.474(5)
C7 C8 1.334(6)
C8 C9 1.516(5)
C9 O1 1.441(5)
C9 C20 1.517(6)
C9 C10 1.553(6)
C10 C11 1.522(5)
C10 C19 1.549(5)
C11 C12 1.325(6)
C12 C13 1.511(6)
C13 C14 1.546(6)
C13 C18 1.550(6)
C14 C15 1.541(6)
C15 C16 1.541(7)
C16 C17 1.518(8)
C17 C18 1.552(6)
C20 O2 1.211(5)
C20 O3 1.344(5)
C21 O3 1.464(5)

loop_
_geom_torsion_atom_site_label_1
_geom_torsion_atom_site_label_2
_geom_torsion_atom_site_label_3
_geom_torsion_atom_site_label_4
_geom_torsion
C6 C1 C2 C3 2.6(6)
C1 C2 C3 C4 -1.7(7)
C2 C3 C4 C5 1.5(7)
C3 C4 C5 C6 -2.1(7)
C2 C1 C6 C5 -3.1(6)
C2 C1 C6 C7 177.8(4)
C4 C5 C6 C1 2.9(6)
C4 C5 C6 C7 -178.0(4)
C1 C6 C7 C8 -26.2(6)
C5 C6 C7 C8 154.7(4)
C6 C7 C8 C9 178.6(4)
C7 C8 C9 O1 -16.9(5)
C7 C8 C9 C20 100.1(5)
C7 C8 C9 C10 -139.2(4)
O1 C9 C10 C11 -64.3(4)
C8 C9 C10 C11 59.1(4)
C20 C9 C10 C11 179.1(4)
O1 C9 C10 C19 58.7(4)
C8 C9 C10 C19 -177.8(3)
C20 C9 C10 C19 -57.9(5)
C19 C10 C11 C12 128.7(4)
C9 C10 C11 C12 -108.3(4)
C10 C11 C12 C13 177.8(4)
C11 C12 C13 C14 123.5(5)
C11 C12 C13 C18 -115.0(5)
C12 C13 C14 C15 175.4(4)
C18 C13 C14 C15 54.6(6)
C13 C14 C15 C16 -56.4(6)
C14 C15 C16 C17 57.7(6)
C15 C16 C17 C18 -58.0(6)
C12 C13 C18 C17 -176.4(4)
C14 C13 C18 C17 -54.4(6)
C16 C17 C18 C13 56.9(6)
O1 C9 C20 O2 -0.5(5)
C8 C9 C20 O2 -120.9(4)
C10 C9 C20 O2 118.3(4)
O1 C9 C20 O3 -179.9(3)
C8 C9 C20 O3 59.7(4)
C10 C9 C20 O3 -61.1(4)
O2 C20 O3 C21 2.7(5)
C9 C20 O3 C21 -177.9(3)

loop_
_cod_related_entry_id
_cod_related_entry_database
_cod_related_entry_code
1 ChemSpider 30660638
